data_4030171
loop_
_publ_author_name
'Chen, Zhi-Wei'
'Zhu, Yi-Zhou'
'Ou, Jin-Wang'
'Wang, Ya-Ping'
'Zheng, Jian-Yu'

_publ_section_title
;
 Metal-free iodine(III)-promoted synthesis of isoquinolones.
;
_journal_issue 22
_journal_name_full 'The Journal of organic chemistry'
_journal_page_first 10988
_journal_page_last 10998
_journal_paper_doi 10.1021/jo5020307
_journal_volume 79
_journal_year 2014
_chemical_formula_sum 'C23 H19 N O3'
_chemical_formula_weight 357.39
_chemical_name_systematic
; 
 ? 
;
_space_group_IT_number 2
_symmetry_cell_setting triclinic
_symmetry_space_group_name_Hall '-P 1'
_symmetry_space_group_name_H-M 'P -1'
_atom_sites_solution_hydrogens geom
_atom_sites_solution_primary direct
_atom_sites_solution_secondary difmap
_audit_creation_method SHELXL-97
_cell_angle_alpha 90.32(3)
_cell_angle_beta 97.35(3)
_cell_angle_gamma 99.51(3)
_cell_formula_units_Z 4
_cell_length_a 9.953(2)
_cell_length_b 12.581(3)
_cell_length_c 15.107(3)
_cell_measurement_reflns_used 3975
_cell_measurement_temperature 293(2)
_cell_measurement_theta_max 29.0311
_cell_measurement_theta_min 2.0856
_cell_volume 1849.7(7)
_computing_cell_refinement crystalclear
_computing_data_collection crystalclear
_computing_data_reduction crystalclear
_computing_molecular_graphics 'Bruker SHELXTL'
_computing_publication_material 'Bruker SHELXTL'
_computing_structure_refinement 'SHELXL-97 (Sheldrick, 1997)'
_computing_structure_solution 'SHELXS-97 (Sheldrick, 1990)'
_diffrn_ambient_temperature 293(2)
_diffrn_measured_fraction_theta_full 0.973
_diffrn_measured_fraction_theta_max 0.973
_diffrn_measurement_device_type 'rigaku saturn'
_diffrn_measurement_method '\w scans'
_diffrn_radiation_monochromator confocal
_diffrn_radiation_source 'rotating anode'
_diffrn_radiation_type MoK\a
_diffrn_radiation_wavelength 0.71073
_diffrn_reflns_av_R_equivalents 0.0515
_diffrn_reflns_av_sigmaI/netI 0.0795
_diffrn_reflns_limit_h_max 12
_diffrn_reflns_limit_h_min -13
_diffrn_reflns_limit_k_max 17
_diffrn_reflns_limit_k_min -17
_diffrn_reflns_limit_l_max 20
_diffrn_reflns_limit_l_min -20
_diffrn_reflns_number 25035
_diffrn_reflns_theta_full 29.13
_diffrn_reflns_theta_max 29.13
_diffrn_reflns_theta_min 2.09
_diffrn_standards_decay_% 0
_diffrn_standards_interval_count 0
_diffrn_standards_interval_time 0
_diffrn_standards_number 0
_exptl_absorpt_coefficient_mu 0.085
_exptl_absorpt_correction_T_max 0.9882
_exptl_absorpt_correction_T_min 0.9832
_exptl_absorpt_correction_type multi-scan
_exptl_absorpt_process_details crystalclear
_exptl_crystal_density_diffrn 1.283
_exptl_crystal_density_method 'not measured'
_exptl_crystal_F_000 752
_exptl_crystal_size_max 0.20
_exptl_crystal_size_mid 0.18
_exptl_crystal_size_min 0.14
_refine_diff_density_max 0.427
_refine_diff_density_min -0.397
_refine_diff_density_rms 0.046
_refine_ls_extinction_coef 0.057(3)
_refine_ls_extinction_expression Fc^*^=kFc[1+0.001xFc^2^\l^3^/sin(2\q)]^-1/4^
_refine_ls_extinction_method SHELXL
_refine_ls_goodness_of_fit_ref 1.014
_refine_ls_hydrogen_treatment constr
_refine_ls_matrix_type full
_refine_ls_number_parameters 477
_refine_ls_number_reflns 9685
_refine_ls_number_restraints 0
_refine_ls_restrained_S_all 1.014
_refine_ls_R_factor_all 0.1286
_refine_ls_R_factor_gt 0.0587
_refine_ls_shift/su_max 0.000
_refine_ls_shift/su_mean 0.000
_refine_ls_structure_factor_coef Fsqd
_refine_ls_weighting_details 'calc w=1/[\s^2^(Fo^2^)+(0.0632P)^2^+0.0000P] where P=(Fo^2^+2Fc^2^)/3'
_refine_ls_weighting_scheme calc
_refine_ls_wR_factor_gt 0.1308
_refine_ls_wR_factor_ref 0.1589
_reflns_number_gt 4151
_reflns_number_total 9685
_reflns_threshold_expression >2sigma(I)
_cod_data_source_file jo5020307_si_002.cif
_cod_data_source_block shelxl
_cod_depositor_comments
;
The following automatic conversions were performed:

'_symmetry_cell_setting' value 'Triclinic' changed to 'triclinic'
according to
/home/saulius/struct/COD-crude-data--automatic-downloads/rss-feeds/ACS/lib/dictionaries/cif_core.dic
dictionary named 'cif_core.dic' version 2.4.2 from
2011-04-26.

'_exptl_absorpt_correction_type' value 'MULTI-SCAN'
changed to 'multi-scan' according to
/home/saulius/struct/COD-crude-data--automatic-downloads/rss-feeds/ACS/lib/dictionaries/cif_core.dic
dictionary named 'cif_core.dic' version 2.4.2 from
2011-04-26.

'_refine_ls_hydrogen_treatment' value 'CONSTR' changed
to 'constr' according to
/home/saulius/struct/COD-crude-data--automatic-downloads/rss-feeds/ACS/lib/dictionaries/cif_core.dic
dictionary named 'cif_core.dic' version 2.4.2 from 2011-04-26.

Automatic conversion script
Id: cif_fix_values 2935 2014-11-11 08:27:57Z andrius 

 Adding full bibliography for 4030170--4030173.cif.
;
_cod_original_cell_volume 1849.6(6)
_cod_original_sg_symbol_H-M P-1
_cod_database_code 4030171

loop_
_symmetry_equiv_pos_as_xyz
'x, y, z'
'-x, -y, -z'

loop_
_atom_site_label
_atom_site_type_symbol
_atom_site_fract_x
_atom_site_fract_y
_atom_site_fract_z
_atom_site_U_iso_or_equiv
_atom_site_adp_type
_atom_site_occupancy
_atom_site_symmetry_multiplicity
_atom_site_calc_flag
_atom_site_refinement_flags
O1 O 0.87564(18) 0.71322(12) 0.50032(11) 0.0781(5) Uani 1 1 d .
O2 O 0.72491(16) 0.64765(11) 0.34550(10) 0.0623(4) Uani 1 1 d .
O3 O 0.53798(15) -0.05086(11) 0.36473(10) 0.0632(4) Uani 1 1 d .
O4 O -0.08772(15) 0.37098(11) 0.09089(10) 0.0631(4) Uani 1 1 d .
O5 O -0.10880(14) 0.22594(11) 0.21555(9) 0.0544(4) Uani 1 1 d .
O6 O 0.45520(16) -0.21085(13) 0.12921(13) 0.0859(6) Uani 1 1 d .
N1 N 0.74161(18) 0.57585(13) 0.41486(11) 0.0526(4) Uani 1 1 d .
N2 N -0.01485(16) 0.22357(12) 0.15459(11) 0.0460(4) Uani 1 1 d .
C1 C 0.8284(2) 0.61636(17) 0.49100(15) 0.0557(6) Uani 1 1 d .
C2 C 0.8534(2) 0.53510(16) 0.55659(14) 0.0495(5) Uani 1 1 d .
C3 C 0.9295(2) 0.56877(18) 0.63932(15) 0.0579(6) Uani 1 1 d .
H3 H 0.9626 0.6417 0.6510 0.069 Uiso 1 1 calc R
C4 C 0.9555(2) 0.4960(2) 0.70292(15) 0.0632(6) Uani 1 1 d .
H4 H 1.0041 0.5193 0.7582 0.076 Uiso 1 1 calc R
C5 C 0.9092(2) 0.38651(19) 0.68476(15) 0.0632(6) Uani 1 1 d .
H5 H 0.9279 0.3367 0.7280 0.076 Uiso 1 1 calc R
C6 C 0.8368(2) 0.35163(17) 0.60435(14) 0.0569(6) Uani 1 1 d .
H6 H 0.8079 0.2781 0.5931 0.068 Uiso 1 1 calc R
C7 C 0.80464(19) 0.42485(15) 0.53778(13) 0.0460(5) Uani 1 1 d .
C8 C 0.72129(19) 0.39129(15) 0.45266(13) 0.0451(5) Uani 1 1 d .
C9 C 0.6894(2) 0.46744(15) 0.39468(13) 0.0455(5) Uani 1 1 d .
C10 C 0.5993(2) 0.44448(14) 0.30723(14) 0.0460(5) Uani 1 1 d .
C11 C 0.4604(2) 0.44985(18) 0.29966(16) 0.0639(6) Uani 1 1 d .
H11 H 0.4221 0.4690 0.3492 0.077 Uiso 1 1 calc R
C12 C 0.3781(3) 0.4268(2) 0.2182(2) 0.0768(8) Uani 1 1 d .
H12 H 0.2848 0.4300 0.2134 0.092 Uiso 1 1 calc R
C13 C 0.4342(3) 0.39928(19) 0.14496(19) 0.0753(8) Uani 1 1 d .
H13 H 0.3791 0.3845 0.0903 0.090 Uiso 1 1 calc R
C14 C 0.5702(3) 0.3936(2) 0.15198(16) 0.0719(7) Uani 1 1 d .
H14 H 0.6080 0.3753 0.1020 0.086 Uiso 1 1 calc R
C15 C 0.6525(2) 0.41470(17) 0.23271(15) 0.0585(6) Uani 1 1 d .
H15 H 0.7451 0.4088 0.2370 0.070 Uiso 1 1 calc R
C16 C 0.6700(2) 0.27427(15) 0.43108(13) 0.0447(5) Uani 1 1 d .
C17 C 0.5315(2) 0.23207(16) 0.42227(14) 0.0523(5) Uani 1 1 d .
H17 H 0.4691 0.2773 0.4313 0.063 Uiso 1 1 calc R
C18 C 0.4826(2) 0.12361(16) 0.40028(14) 0.0529(5) Uani 1 1 d .
H18 H 0.3888 0.0971 0.3945 0.063 Uiso 1 1 calc R
C19 C 0.5744(2) 0.05604(15) 0.38716(13) 0.0476(5) Uani 1 1 d .
C20 C 0.7141(2) 0.09639(15) 0.39758(13) 0.0489(5) Uani 1 1 d .
H20 H 0.7764 0.0506 0.3900 0.059 Uiso 1 1 calc R
C21 C 0.7613(2) 0.20430(16) 0.41923(13) 0.0482(5) Uani 1 1 d .
H21 H 0.8551 0.2304 0.4259 0.058 Uiso 1 1 calc R
C22 C 0.6283(3) 0.7162(2) 0.36215(18) 0.0815(8) Uiso 1 1 d .
H22A H 0.5423 0.6727 0.3704 0.122 Uiso 1 1 calc R
H22B H 0.6148 0.7619 0.3122 0.122 Uiso 1 1 calc R
H22C H 0.6633 0.7599 0.4150 0.122 Uiso 1 1 calc R
C23 C 0.3952(2) -0.09578(18) 0.35861(17) 0.0706(7) Uani 1 1 d .
H23A H 0.3636 -0.0874 0.4153 0.106 Uiso 1 1 calc R
H23B H 0.3823 -0.1710 0.3424 0.106 Uiso 1 1 calc R
H23C H 0.3438 -0.0590 0.3141 0.106 Uiso 1 1 calc R
C24 C -0.0122(2) 0.30260(16) 0.09142(13) 0.0473(5) Uani 1 1 d .
C25 C 0.08158(19) 0.29278(15) 0.02651(13) 0.0444(5) Uani 1 1 d .
C26 C 0.0913(2) 0.36760(17) -0.04148(15) 0.0583(6) Uani 1 1 d .
H26 H 0.0414 0.4240 -0.0427 0.070 Uiso 1 1 calc R
C27 C 0.1738(2) 0.35844(19) -0.10637(16) 0.0654(6) Uani 1 1 d .
H27 H 0.1792 0.4082 -0.1516 0.078 Uiso 1 1 calc R
C28 C 0.2490(2) 0.27513(19) -0.10434(15) 0.0630(6) Uani 1 1 d .
H28 H 0.3042 0.2688 -0.1487 0.076 Uiso 1 1 calc R
C29 C 0.2430(2) 0.20139(17) -0.03722(13) 0.0537(5) Uani 1 1 d .
H29 H 0.2951 0.1464 -0.0364 0.064 Uiso 1 1 calc R
C30 C 0.15903(19) 0.20816(15) 0.03010(12) 0.0434(5) Uani 1 1 d .
C31 C 0.14878(19) 0.13094(14) 0.10051(13) 0.0429(5) Uani 1 1 d .
C32 C 0.06209(19) 0.14005(15) 0.16167(13) 0.0432(5) Uani 1 1 d .
C33 C 0.0456(2) 0.06862(15) 0.24009(13) 0.0452(5) Uani 1 1 d .
C34 C -0.0255(2) -0.03571(17) 0.22968(15) 0.0652(6) Uani 1 1 d .
H34 H -0.0675 -0.0615 0.1734 0.078 Uiso 1 1 calc R
C35 C -0.0348(3) -0.10229(19) 0.30213(18) 0.0746(7) Uani 1 1 d .
H35 H -0.0827 -0.1724 0.2943 0.090 Uiso 1 1 calc R
C36 C 0.0264(3) -0.0648(2) 0.38535(17) 0.0682(7) Uani 1 1 d .
H36 H 0.0219 -0.1099 0.4338 0.082 Uiso 1 1 calc R
C37 C 0.0946(2) 0.0397(2) 0.39697(14) 0.0625(6) Uani 1 1 d .
H37 H 0.1340 0.0659 0.4537 0.075 Uiso 1 1 calc R
C38 C 0.1047(2) 0.10580(17) 0.32466(13) 0.0514(5) Uani 1 1 d .
H38 H 0.1518 0.1761 0.3330 0.062 Uiso 1 1 calc R
C39 C 0.2307(2) 0.04119(15) 0.10471(12) 0.0441(5) Uani 1 1 d .
C40 C 0.1697(2) -0.06138(17) 0.07592(15) 0.0640(7) Uani 1 1 d .
H40 H 0.0778 -0.0731 0.0513 0.077 Uiso 1 1 calc R
C41 C 0.2401(2) -0.14792(17) 0.08228(15) 0.0639(6) Uani 1 1 d .
H41 H 0.1955 -0.2167 0.0634 0.077 Uiso 1 1 calc R
C42 C 0.3763(2) -0.13080(17) 0.11674(15) 0.0561(6) Uani 1 1 d .
C43 C 0.4401(2) -0.02849(19) 0.14387(18) 0.0698(7) Uani 1 1 d .
H43 H 0.5328 -0.0165 0.1667 0.084 Uiso 1 1 calc R
C44 C 0.3686(2) 0.05630(17) 0.13763(16) 0.0610(6) Uani 1 1 d .
H44 H 0.4140 0.1251 0.1559 0.073 Uiso 1 1 calc R
C45 C -0.2411(2) 0.16791(19) 0.17782(16) 0.0699(7) Uiso 1 1 d .
H45A H -0.2686 0.1971 0.1211 0.105 Uiso 1 1 calc R
H45B H -0.3076 0.1749 0.2174 0.105 Uiso 1 1 calc R
H45C H -0.2353 0.0931 0.1699 0.105 Uiso 1 1 calc R
C46 C 0.3872(3) -0.3190(2) 0.11261(19) 0.0939(9) Uiso 1 1 d .
H46A H 0.3139 -0.3339 0.1487 0.141 Uiso 1 1 calc R
H46B H 0.4515 -0.3673 0.1273 0.141 Uiso 1 1 calc R
H46C H 0.3503 -0.3288 0.0507 0.141 Uiso 1 1 calc R

loop_
_atom_site_aniso_label
_atom_site_aniso_U_11
_atom_site_aniso_U_22
_atom_site_aniso_U_33
_atom_site_aniso_U_23
_atom_site_aniso_U_13
_atom_site_aniso_U_12
O1 0.1043(13) 0.0393(9) 0.0818(12) -0.0042(8) 0.0041(10) -0.0073(9)
O2 0.0872(11) 0.0420(8) 0.0617(10) 0.0087(7) 0.0178(8) 0.0162(8)
O3 0.0641(10) 0.0394(8) 0.0822(11) -0.0038(7) 0.0064(8) -0.0002(7)
O4 0.0726(10) 0.0514(9) 0.0716(10) 0.0090(8) 0.0137(8) 0.0252(8)
O5 0.0561(9) 0.0577(9) 0.0501(8) -0.0017(7) 0.0100(7) 0.0096(7)
O6 0.0671(11) 0.0542(10) 0.1401(17) 0.0049(10) 0.0127(10) 0.0216(9)
N1 0.0697(12) 0.0350(9) 0.0514(10) 0.0052(8) 0.0062(9) 0.0052(8)
N2 0.0500(10) 0.0430(9) 0.0478(10) 0.0029(8) 0.0117(8) 0.0114(8)
C1 0.0641(14) 0.0390(11) 0.0611(14) -0.0055(10) 0.0113(11) -0.0019(11)
C2 0.0515(13) 0.0426(11) 0.0529(12) -0.0034(10) 0.0107(10) 0.0004(10)
C3 0.0562(14) 0.0529(13) 0.0608(14) -0.0108(11) 0.0066(11) -0.0010(11)
C4 0.0581(14) 0.0729(16) 0.0547(14) -0.0105(12) -0.0006(11) 0.0058(12)
C5 0.0686(16) 0.0614(15) 0.0558(14) 0.0034(12) -0.0016(11) 0.0076(12)
C6 0.0635(14) 0.0475(12) 0.0547(13) 0.0021(11) 0.0022(11) -0.0006(11)
C7 0.0445(12) 0.0416(11) 0.0497(12) -0.0008(9) 0.0083(9) -0.0005(9)
C8 0.0484(12) 0.0364(10) 0.0486(12) -0.0002(9) 0.0069(9) 0.0012(9)
C9 0.0503(12) 0.0341(10) 0.0522(12) -0.0001(9) 0.0096(9) 0.0052(9)
C10 0.0508(13) 0.0342(10) 0.0524(12) 0.0052(9) 0.0059(10) 0.0063(9)
C11 0.0582(15) 0.0696(16) 0.0669(15) 0.0074(12) 0.0136(12) 0.0153(12)
C12 0.0521(15) 0.0800(18) 0.093(2) 0.0139(16) -0.0050(14) 0.0067(13)
C13 0.0769(19) 0.0624(16) 0.0750(18) -0.0002(13) -0.0148(15) -0.0031(14)
C14 0.0790(19) 0.0776(18) 0.0554(15) -0.0076(12) 0.0032(13) 0.0072(14)
C15 0.0555(14) 0.0602(14) 0.0596(14) -0.0044(11) 0.0074(11) 0.0098(11)
C16 0.0491(13) 0.0369(10) 0.0460(11) 0.0019(9) 0.0037(9) 0.0031(9)
C17 0.0487(13) 0.0436(12) 0.0650(14) 0.0008(10) 0.0062(10) 0.0094(10)
C18 0.0415(12) 0.0431(11) 0.0702(14) 0.0013(10) 0.0041(10) -0.0014(10)
C19 0.0553(14) 0.0338(10) 0.0512(12) 0.0038(9) 0.0035(10) 0.0022(10)
C20 0.0502(13) 0.0411(11) 0.0565(13) 0.0008(9) 0.0070(10) 0.0106(10)
C21 0.0422(12) 0.0465(12) 0.0539(12) 0.0040(10) 0.0063(9) 0.0013(10)
C23 0.0703(16) 0.0463(13) 0.0872(18) -0.0050(12) 0.0099(13) -0.0128(12)
C24 0.0520(13) 0.0383(11) 0.0493(12) 0.0014(9) -0.0008(10) 0.0065(10)
C25 0.0447(12) 0.0373(10) 0.0481(11) 0.0044(9) 0.0003(9) 0.0025(9)
C26 0.0615(14) 0.0486(12) 0.0628(15) 0.0113(11) 0.0021(12) 0.0073(11)
C27 0.0664(15) 0.0688(16) 0.0602(15) 0.0231(12) 0.0102(12) 0.0064(13)
C28 0.0619(15) 0.0766(16) 0.0509(13) 0.0079(12) 0.0117(11) 0.0092(13)
C29 0.0539(13) 0.0595(13) 0.0474(12) 0.0028(11) 0.0058(10) 0.0092(11)
C30 0.0421(11) 0.0421(11) 0.0425(11) 0.0002(9) 0.0003(9) 0.0008(9)
C31 0.0443(11) 0.0376(10) 0.0435(11) -0.0013(9) -0.0012(9) 0.0029(9)
C32 0.0459(12) 0.0375(10) 0.0435(11) -0.0009(9) -0.0020(9) 0.0052(9)
C33 0.0483(12) 0.0416(11) 0.0464(11) 0.0027(9) 0.0064(9) 0.0095(9)
C34 0.0874(18) 0.0468(13) 0.0571(14) 0.0020(11) 0.0059(12) 0.0015(12)
C35 0.094(2) 0.0462(13) 0.0852(19) 0.0144(14) 0.0254(16) 0.0046(13)
C36 0.0794(17) 0.0702(17) 0.0655(16) 0.0273(14) 0.0251(13) 0.0305(14)
C37 0.0693(16) 0.0777(17) 0.0437(13) 0.0121(12) 0.0084(11) 0.0208(13)
C38 0.0542(13) 0.0513(12) 0.0487(12) 0.0035(10) 0.0044(10) 0.0109(10)
C39 0.0470(12) 0.0417(11) 0.0430(11) -0.0004(9) 0.0020(9) 0.0087(10)
C40 0.0574(14) 0.0525(13) 0.0779(16) -0.0151(12) -0.0155(12) 0.0162(11)
C41 0.0674(16) 0.0472(13) 0.0736(16) -0.0143(11) -0.0071(12) 0.0122(12)
C42 0.0571(14) 0.0476(13) 0.0686(15) 0.0053(11) 0.0108(11) 0.0212(11)
C43 0.0417(13) 0.0547(14) 0.111(2) 0.0063(14) 0.0034(12) 0.0080(11)
C44 0.0497(14) 0.0409(12) 0.0891(17) 0.0003(11) 0.0049(12) 0.0015(11)

loop_
_atom_type_symbol
_atom_type_description
_atom_type_scat_dispersion_real
_atom_type_scat_dispersion_imag
_atom_type_scat_source
C C 0.0033 0.0016 'International Tables Vol C Tables 4.2.6.8 and 6.1.1.4'
H H 0.0000 0.0000 'International Tables Vol C Tables 4.2.6.8 and 6.1.1.4'
N N 0.0061 0.0033 'International Tables Vol C Tables 4.2.6.8 and 6.1.1.4'
O O 0.0106 0.0060 'International Tables Vol C Tables 4.2.6.8 and 6.1.1.4'

loop_
_geom_angle_atom_site_label_1
_geom_angle_atom_site_label_2
_geom_angle_atom_site_label_3
_geom_angle
N1 O2 C22 111.07(17)
C19 O3 C23 117.14(17)
N2 O5 C45 109.41(15)
C42 O6 C46 117.30(19)
C1 N1 C9 126.00(17)
C1 N1 O2 116.51(16)
C9 N1 O2 116.46(16)
C24 N2 C32 127.02(17)
C24 N2 O5 115.89(16)
C32 N2 O5 117.04(15)
O1 C1 N1 121.1(2)
O1 C1 C2 125.0(2)
N1 C1 C2 113.84(18)
C3 C2 C7 120.1(2)
C3 C2 C1 118.51(19)
C7 C2 C1 121.40(19)
C4 C3 C2 120.8(2)
C4 C3 H3 119.6
C2 C3 H3 119.6
C3 C4 C5 119.7(2)
C3 C4 H4 120.1
C5 C4 H4 120.1
C6 C5 C4 120.6(2)
C6 C5 H5 119.7
C4 C5 H5 119.7
C5 C6 C7 121.3(2)
C5 C6 H6 119.4
C7 C6 H6 119.4
C2 C7 C6 117.53(18)
C2 C7 C8 119.48(18)
C6 C7 C8 122.96(18)
C9 C8 C7 118.97(17)
C9 C8 C16 120.84(17)
C7 C8 C16 120.19(17)
C8 C9 N1 119.95(18)
C8 C9 C10 124.44(17)
N1 C9 C10 115.61(17)
C15 C10 C11 118.5(2)
C15 C10 C9 120.42(19)
C11 C10 C9 121.0(2)
C10 C11 C12 120.1(2)
C10 C11 H11 119.9
C12 C11 H11 119.9
C13 C12 C11 120.1(2)
C13 C12 H12 119.9
C11 C12 H12 119.9
C14 C13 C12 120.0(2)
C14 C13 H13 120.0
C12 C13 H13 120.0
C13 C14 C15 120.4(2)
C13 C14 H14 119.8
C15 C14 H14 119.8
C14 C15 C10 120.7(2)
C14 C15 H15 119.6
C10 C15 H15 119.6
C17 C16 C21 117.88(18)
C17 C16 C8 121.47(18)
C21 C16 C8 120.64(17)
C16 C17 C18 121.85(19)
C16 C17 H17 119.1
C18 C17 H17 119.1
C19 C18 C17 119.36(18)
C19 C18 H18 120.3
C17 C18 H18 120.3
O3 C19 C18 124.28(18)
O3 C19 C20 116.10(18)
C18 C19 C20 119.62(18)
C21 C20 C19 120.44(19)
C21 C20 H20 119.8
C19 C20 H20 119.8
C20 C21 C16 120.82(18)
C20 C21 H21 119.6
C16 C21 H21 119.6
O2 C22 H22A 109.5
O2 C22 H22B 109.5
H22A C22 H22B 109.5
O2 C22 H22C 109.5
H22A C22 H22C 109.5
H22B C22 H22C 109.5
O3 C23 H23A 109.5
O3 C23 H23B 109.5
H23A C23 H23B 109.5
O3 C23 H23C 109.5
H23A C23 H23C 109.5
H23B C23 H23C 109.5
O4 C24 N2 121.0(2)
O4 C24 C25 125.32(19)
N2 C24 C25 113.66(18)
C26 C25 C30 120.2(2)
C26 C25 C24 118.67(19)
C30 C25 C24 121.13(18)
C27 C26 C25 120.5(2)
C27 C26 H26 119.7
C25 C26 H26 119.7
C26 C27 C28 119.9(2)
C26 C27 H27 120.0
C28 C27 H27 120.0
C29 C28 C27 120.6(2)
C29 C28 H28 119.7
C27 C28 H28 119.7
C28 C29 C30 120.9(2)
C28 C29 H29 119.5
C30 C29 H29 119.5
C29 C30 C25 117.79(18)
C29 C30 C31 122.17(18)
C25 C30 C31 120.03(19)
C32 C31 C30 119.13(18)
C32 C31 C39 120.60(18)
C30 C31 C39 120.26(18)
C31 C32 N2 119.00(17)
C31 C32 C33 124.76(17)
N2 C32 C33 116.19(18)
C38 C33 C34 118.5(2)
C38 C33 C32 120.05(18)
C34 C33 C32 121.41(18)
C33 C34 C35 120.8(2)
C33 C34 H34 119.6
C35 C34 H34 119.6
C36 C35 C34 120.0(2)
C36 C35 H35 120.0
C34 C35 H35 120.0
C35 C36 C37 119.8(2)
C35 C36 H36 120.1
C37 C36 H36 120.1
C36 C37 C38 120.2(2)
C36 C37 H37 119.9
C38 C37 H37 119.9
C37 C38 C33 120.7(2)
C37 C38 H38 119.7
C33 C38 H38 119.7
C40 C39 C44 117.09(18)
C40 C39 C31 120.48(17)
C44 C39 C31 122.43(17)
C39 C40 C41 122.42(19)
C39 C40 H40 118.8
C41 C40 H40 118.8
C42 C41 C40 119.1(2)
C42 C41 H41 120.4
C40 C41 H41 120.4
C41 C42 C43 119.41(19)
C41 C42 O6 124.3(2)
C43 C42 O6 116.29(19)
C42 C43 C44 120.8(2)
C42 C43 H43 119.6
C44 C43 H43 119.6
C43 C44 C39 121.1(2)
C43 C44 H44 119.4
C39 C44 H44 119.4
O5 C45 H45A 109.5
O5 C45 H45B 109.5
H45A C45 H45B 109.5
O5 C45 H45C 109.5
H45A C45 H45C 109.5
H45B C45 H45C 109.5
O6 C46 H46A 109.5
O6 C46 H46B 109.5
H46A C46 H46B 109.5
O6 C46 H46C 109.5
H46A C46 H46C 109.5
H46B C46 H46C 109.5

loop_
_geom_bond_atom_site_label_1
_geom_bond_atom_site_label_2
_geom_bond_distance
O1 C1 1.232(2)
O2 N1 1.399(2)
O2 C22 1.437(3)
O3 C19 1.363(2)
O3 C23 1.431(3)
O4 C24 1.232(2)
O5 N2 1.397(2)
O5 C45 1.441(3)
O6 C42 1.376(2)
O6 C46 1.421(3)
N1 C1 1.387(3)
N1 C9 1.394(2)
N2 C24 1.381(2)
N2 C32 1.396(2)
C1 C2 1.456(3)
C2 C3 1.400(3)
C2 C7 1.406(3)
C3 C4 1.362(3)
C3 H3 0.9300
C4 C5 1.392(3)
C4 H4 0.9300
C5 C6 1.361(3)
C5 H5 0.9300
C6 C7 1.410(3)
C6 H6 0.9300
C7 C8 1.458(3)
C8 C9 1.351(3)
C8 C16 1.496(3)
C9 C10 1.497(3)
C10 C15 1.379(3)
C10 C11 1.386(3)
C11 C12 1.389(3)
C11 H11 0.9300
C12 C13 1.368(4)
C12 H12 0.9300
C13 C14 1.358(3)
C13 H13 0.9300
C14 C15 1.378(3)
C14 H14 0.9300
C15 H15 0.9300
C16 C17 1.383(3)
C16 C21 1.391(3)
C17 C18 1.394(3)
C17 H17 0.9300
C18 C19 1.378(3)
C18 H18 0.9300
C19 C20 1.387(3)
C20 C21 1.384(3)
C20 H20 0.9300
C21 H21 0.9300
C22 H22A 0.9600
C22 H22B 0.9600
C22 H22C 0.9600
C23 H23A 0.9600
C23 H23B 0.9600
C23 H23C 0.9600
C24 C25 1.456(3)
C25 C26 1.399(3)
C25 C30 1.411(3)
C26 C27 1.373(3)
C26 H26 0.9300
C27 C28 1.383(3)
C27 H27 0.9300
C28 C29 1.379(3)
C28 H28 0.9300
C29 C30 1.407(3)
C29 H29 0.9300
C30 C31 1.447(3)
C31 C32 1.359(3)
C31 C39 1.495(3)
C32 C33 1.500(3)
C33 C38 1.381(3)
C33 C34 1.382(3)
C34 C35 1.385(3)
C34 H34 0.9300
C35 C36 1.370(3)
C35 H35 0.9300
C36 C37 1.376(3)
C36 H36 0.9300
C37 C38 1.380(3)
C37 H37 0.9300
C38 H38 0.9300
C39 C40 1.375(3)
C39 C44 1.381(3)
C40 C41 1.387(3)
C40 H40 0.9300
C41 C42 1.369(3)
C41 H41 0.9300
C42 C43 1.373(3)
C43 C44 1.374(3)
C43 H43 0.9300
C44 H44 0.9300
C45 H45A 0.9600
C45 H45B 0.9600
C45 H45C 0.9600
C46 H46A 0.9600
C46 H46B 0.9600
C46 H46C 0.9600

loop_
_geom_torsion_atom_site_label_1
_geom_torsion_atom_site_label_2
_geom_torsion_atom_site_label_3
_geom_torsion_atom_site_label_4
_geom_torsion
C22 O2 N1 C1 -80.2(2)
C22 O2 N1 C9 110.8(2)
C45 O5 N2 C24 85.52(19)
C45 O5 N2 C32 -92.16(19)
C9 N1 C1 O1 175.61(19)
O2 N1 C1 O1 7.7(3)
C9 N1 C1 C2 -5.7(3)
O2 N1 C1 C2 -173.57(16)
O1 C1 C2 C3 4.3(3)
N1 C1 C2 C3 -174.29(19)
O1 C1 C2 C7 -174.8(2)
N1 C1 C2 C7 6.6(3)
C7 C2 C3 C4 -0.9(3)
C1 C2 C3 C4 179.9(2)
C2 C3 C4 C5 1.7(3)
C3 C4 C5 C6 -0.7(3)
C4 C5 C6 C7 -1.0(3)
C3 C2 C7 C6 -0.7(3)
C1 C2 C7 C6 178.37(19)
C3 C2 C7 C8 177.73(19)
C1 C2 C7 C8 -3.2(3)
C5 C6 C7 C2 1.7(3)
C5 C6 C7 C8 -176.7(2)
C2 C7 C8 C9 -1.9(3)
C6 C7 C8 C9 176.49(19)
C2 C7 C8 C16 179.23(18)
C6 C7 C8 C16 -2.4(3)
C7 C8 C9 N1 3.1(3)
C16 C8 C9 N1 -178.08(17)
C7 C8 C9 C10 -176.89(18)
C16 C8 C9 C10 2.0(3)
C1 N1 C9 C8 1.0(3)
O2 N1 C9 C8 168.87(17)
C1 N1 C9 C10 -179.07(19)
O2 N1 C9 C10 -11.2(2)
C8 C9 C10 C15 -83.1(3)
N1 C9 C10 C15 97.0(2)
C8 C9 C10 C11 95.2(3)
N1 C9 C10 C11 -84.7(2)
C15 C10 C11 C12 -0.7(3)
C9 C10 C11 C12 -179.1(2)
C10 C11 C12 C13 -0.4(4)
C11 C12 C13 C14 0.6(4)
C12 C13 C14 C15 0.4(4)
C13 C14 C15 C10 -1.6(4)
C11 C10 C15 C14 1.7(3)
C9 C10 C15 C14 -179.9(2)
C9 C8 C16 C17 -65.2(3)
C7 C8 C16 C17 113.6(2)
C9 C8 C16 C21 114.8(2)
C7 C8 C16 C21 -66.4(3)
C21 C16 C17 C18 -1.4(3)
C8 C16 C17 C18 178.58(19)
C16 C17 C18 C19 0.2(3)
C23 O3 C19 C18 -2.9(3)
C23 O3 C19 C20 176.52(18)
C17 C18 C19 O3 -179.40(19)
C17 C18 C19 C20 1.2(3)
O3 C19 C20 C21 179.20(18)
C18 C19 C20 C21 -1.3(3)
C19 C20 C21 C16 0.1(3)
C17 C16 C21 C20 1.3(3)
C8 C16 C21 C20 -178.75(18)
C32 N2 C24 O4 178.32(17)
O5 N2 C24 O4 0.9(3)
C32 N2 C24 C25 0.8(3)
O5 N2 C24 C25 -176.65(14)
O4 C24 C25 C26 1.6(3)
N2 C24 C25 C26 179.08(17)
O4 C24 C25 C30 -176.73(18)
N2 C24 C25 C30 0.7(3)
C30 C25 C26 C27 1.3(3)
C24 C25 C26 C27 -177.09(19)
C25 C26 C27 C28 -0.5(3)
C26 C27 C28 C29 -0.6(3)
C27 C28 C29 C30 0.8(3)
C28 C29 C30 C25 0.0(3)
C28 C29 C30 C31 178.93(18)
C26 C25 C30 C29 -1.0(3)
C24 C25 C30 C29 177.32(17)
C26 C25 C30 C31 179.99(17)
C24 C25 C30 C31 -1.7(3)
C29 C30 C31 C32 -177.74(17)
C25 C30 C31 C32 1.2(3)
C29 C30 C31 C39 1.1(3)
C25 C30 C31 C39 -179.93(16)
C30 C31 C32 N2 0.2(3)
C39 C31 C32 N2 -178.70(15)
C30 C31 C32 C33 -177.37(16)
C39 C31 C32 C33 3.8(3)
C24 N2 C32 C31 -1.2(3)
O5 N2 C32 C31 176.16(16)
C24 N2 C32 C33 176.53(17)
O5 N2 C32 C33 -6.1(2)
C31 C32 C33 C38 103.6(2)
N2 C32 C33 C38 -74.0(2)
C31 C32 C33 C34 -74.8(3)
N2 C32 C33 C34 107.5(2)
C38 C33 C34 C35 -1.3(3)
C32 C33 C34 C35 177.2(2)
C33 C34 C35 C36 0.2(4)
C34 C35 C36 C37 1.4(4)
C35 C36 C37 C38 -1.8(3)
C36 C37 C38 C33 0.7(3)
C34 C33 C38 C37 0.9(3)
C32 C33 C38 C37 -177.64(19)
C32 C31 C39 C40 76.9(3)
C30 C31 C39 C40 -102.0(2)
C32 C31 C39 C44 -102.7(2)
C30 C31 C39 C44 78.5(3)
C44 C39 C40 C41 2.5(4)
C31 C39 C40 C41 -177.0(2)
C39 C40 C41 C42 -1.4(4)
C40 C41 C42 C43 -0.3(4)
C40 C41 C42 O6 177.6(2)
C46 O6 C42 C41 -5.9(4)
C46 O6 C42 C43 172.0(2)
C41 C42 C43 C44 0.7(4)
O6 C42 C43 C44 -177.3(2)
C42 C43 C44 C39 0.5(4)
C40 C39 C44 C43 -2.1(3)
C31 C39 C44 C43 177.5(2)
